data_1550543
loop_
_publ_author_name
'Dhatchaiyini, M. K.'
'NizamMohideen, M.'
'Rajasekar, G.'
'Bhaskaran, A.'

_publ_section_title
;
 Dipotassium tetrahydroxidopentaoxidotetraborate monohydrate
;
_journal_coeditor_code WM5482
_journal_issue 1
_journal_name_full IUCrData
_journal_page_first x190128
_journal_paper_doi 10.1107/S2414314619001287
_journal_volume 4
_journal_year 2019
_chemical_formula_iupac 'K2 (B4 O5 (O H)4), H2 O'
_chemical_formula_moiety 'B4 H4 O9, H2 O, 2(K)'
_chemical_formula_sum 'B4 H6 K2 O10'
_chemical_formula_weight 287.49
_chemical_name_systematic
;
Dipotassium tetrahydroxidopentaoxidotetraborate monohydrate
;
_space_group_crystal_system triclinic
_space_group_IT_number 2
_space_group_name_Hall '-P 1'
_space_group_name_H-M_alt 'P -1'
_symmetry_space_group_name_Hall '-P 1'
_symmetry_space_group_name_H-M 'P -1'
_atom_sites_solution_hydrogens difmap
_audit_creation_method SHELXL-2014/7
_cell_angle_alpha 68.5720(10)
_cell_angle_beta 88.393(2)
_cell_angle_gamma 74.9750(10)
_cell_formula_units_Z 2
_cell_length_a 7.1850(6)
_cell_length_b 7.8479(7)
_cell_length_c 8.9932(8)
_cell_measurement_reflns_used 9535
_cell_measurement_temperature 296(2)
_cell_measurement_theta_max 72.85
_cell_measurement_theta_min 5.30
_cell_volume 454.66(7)
_computing_cell_refinement
;
SAINT (Bruker, 2014)
;
_computing_data_collection
;
APEX3 (Bruker, 2014)
;
_computing_data_reduction
;
SAINT (Bruker, 2014)
;
_computing_molecular_graphics
;
ORTEP-3 for Windows (Farrugia, 2012) and PLATON (Spek, 2009)
;
_computing_publication_material
;
publCIF (Westrip, 2010)
;
_computing_structure_refinement
;
<i>SHELXL2014/7</i> (Sheldrick, 2015)
;
_computing_structure_solution
;
SHELXS97 (Sheldrick, 2008)
;
_diffrn_ambient_temperature 296(2)
_diffrn_measured_fraction_theta_full 0.996
_diffrn_measured_fraction_theta_max 0.990
_diffrn_measurement_device_type 'Bruker APEX3 CMOS'
_diffrn_measurement_method '\w and \f scan'
_diffrn_radiation_source 'micro-focus sealed tube'
_diffrn_radiation_type CuK\a
_diffrn_radiation_wavelength 1.54178
_diffrn_reflns_av_R_equivalents 0.0481
_diffrn_reflns_av_unetI/netI 0.0288
_diffrn_reflns_limit_h_max 8
_diffrn_reflns_limit_h_min -8
_diffrn_reflns_limit_k_max 9
_diffrn_reflns_limit_k_min -9
_diffrn_reflns_limit_l_max 11
_diffrn_reflns_limit_l_min -11
_diffrn_reflns_number 12205
_diffrn_reflns_theta_full 67.679
_diffrn_reflns_theta_max 72.460
_diffrn_reflns_theta_min 5.298
_exptl_absorpt_coefficient_mu 9.682
_exptl_absorpt_correction_T_max 0.7548
_exptl_absorpt_correction_T_min 0.4276
_exptl_absorpt_correction_type multi-scan
_exptl_absorpt_process_details
;
(<i>SADABS</i>; Bruker, 2014)
;
_exptl_crystal_colour colourless
_exptl_crystal_density_diffrn 2.100
_exptl_crystal_description block
_exptl_crystal_F_000 288
_exptl_crystal_size_max 0.150
_exptl_crystal_size_mid 0.150
_exptl_crystal_size_min 0.100
_refine_diff_density_max 0.261
_refine_diff_density_min -0.406
_refine_ls_extinction_method none
_refine_ls_goodness_of_fit_ref 1.079
_refine_ls_hydrogen_treatment refall
_refine_ls_matrix_type full
_refine_ls_number_parameters 169
_refine_ls_number_reflns 1782
_refine_ls_number_restraints 8
_refine_ls_restrained_S_all 1.080
_refine_ls_R_factor_all 0.0307
_refine_ls_R_factor_gt 0.0287
_refine_ls_shift/su_max 0.000
_refine_ls_shift/su_mean 0.000
_refine_ls_structure_factor_coef Fsqd
_refine_ls_weighting_details 'w=1/[\s^2^(Fo^2^)+(0.0364P)^2^+0.3324P] where P=(Fo^2^+2Fc^2^)/3'
_refine_ls_weighting_scheme calc
_refine_ls_wR_factor_gt 0.0715
_refine_ls_wR_factor_ref 0.0729
_reflns_number_gt 1685
_reflns_number_total 1782
_reflns_threshold_expression 'I > 2\s(I)'
_cod_data_source_file wm5482sup1.cif
_cod_data_source_block I
_cod_database_code 1550543
_shelx_space_group_comment
;
The symmetry employed for this shelxl refinement is uniquely defined
by the following loop, which should always be used as a source of
symmetry information in preference to the above space-group names.
They are only intended as comments.
;
_shelx_estimated_absorpt_t_min 0.325
_shelx_estimated_absorpt_t_max 0.444

loop_
_space_group_symop_operation_xyz
'x, y, z'
'-x, -y, -z'

loop_
_atom_site_type_symbol
_atom_site_label
_atom_site_fract_x
_atom_site_fract_y
_atom_site_fract_z
_atom_site_U_iso_or_equiv
_atom_site_adp_type
_atom_site_calc_flag
_atom_site_occupancy
K K1 -0.09251(7) 0.38216(6) 0.80053(5) 0.02243(14) Uani d 1
K K2 0.20676(6) 1.09022(6) 0.19990(5) 0.02022(13) Uani d 1
O O1 0.30645(19) 0.80307(18) 0.52405(15) 0.0163(3) Uani d 1
O O2 0.0185(2) 0.7652(2) 0.44414(18) 0.0278(4) Uani d 1
O O3 0.11229(19) 0.64763(19) 0.72235(16) 0.0170(3) Uani d 1
O O4 0.2514(2) 0.44850(18) 0.98578(16) 0.0165(3) Uani d 1
O O5 0.20264(19) 0.78980(17) 0.89638(15) 0.0147(3) Uani d 1
O O6 0.45190(18) 0.59912(16) 0.78995(15) 0.0118(3) Uani d 1
O O7 0.2574(2) 1.07780(19) 0.88399(17) 0.0193(3) Uani d 1
O O8 0.40972(19) 0.93391(17) 0.70523(15) 0.0148(3) Uani d 1
O O9 0.64504(19) 0.74772(18) 0.58708(16) 0.0167(3) Uani d 1
O O10 0.5427(3) 0.2666(2) 0.75091(19) 0.0276(4) Uani d 1
B B1 0.1486(3) 0.7371(3) 0.5679(3) 0.0154(4) Uani d 1
B B2 0.2586(3) 0.6167(3) 0.8510(2) 0.0125(4) Uani d 1
B B3 0.2906(3) 0.9315(3) 0.8275(2) 0.0127(4) Uani d 1
B B4 0.4565(3) 0.7673(3) 0.6519(2) 0.0111(4) Uani d 1
H H9 0.620(3) 0.843(3) 0.504(2) 0.030(7) Uiso d 1
H H4 0.351(3) 0.420(4) 1.043(3) 0.036(8) Uiso d 1
H H2 -0.076(3) 0.735(4) 0.482(4) 0.049(9) Uiso d 1
H H10A 0.508(5) 0.375(3) 0.759(3) 0.051(9) Uiso d 1
H H10B 0.547(5) 0.285(4) 0.652(2) 0.049(9) Uiso d 1
H H7 0.329(4) 1.148(4) 0.842(4) 0.050(9) Uiso d 1

loop_
_atom_site_aniso_label
_atom_site_aniso_U_11
_atom_site_aniso_U_22
_atom_site_aniso_U_33
_atom_site_aniso_U_12
_atom_site_aniso_U_13
_atom_site_aniso_U_23
K1 0.0295(3) 0.0193(2) 0.0218(2) -0.00895(17) 0.00811(18) -0.01020(17)
K2 0.0186(2) 0.0179(2) 0.0239(2) -0.00297(16) 0.00074(17) -0.00873(16)
O1 0.0168(7) 0.0199(6) 0.0121(6) -0.0072(5) 0.0003(5) -0.0041(5)
O2 0.0174(8) 0.0495(10) 0.0191(8) -0.0102(7) -0.0008(6) -0.0146(7)
O3 0.0147(6) 0.0228(7) 0.0161(6) -0.0085(5) 0.0008(5) -0.0077(5)
O4 0.0201(7) 0.0119(6) 0.0162(7) -0.0069(5) 0.0018(6) -0.0022(5)
O5 0.0163(6) 0.0130(6) 0.0173(6) -0.0057(5) 0.0063(5) -0.0078(5)
O6 0.0130(6) 0.0082(5) 0.0137(6) -0.0025(5) 0.0019(5) -0.0039(5)
O7 0.0246(7) 0.0152(7) 0.0239(7) -0.0077(6) 0.0081(6) -0.0125(6)
O8 0.0194(7) 0.0102(6) 0.0169(6) -0.0060(5) 0.0059(5) -0.0062(5)
O9 0.0136(7) 0.0144(6) 0.0188(7) -0.0023(5) 0.0055(5) -0.0037(5)
O10 0.0435(9) 0.0161(7) 0.0268(8) -0.0075(6) 0.0089(7) -0.0127(6)
B1 0.0142(10) 0.0179(10) 0.0155(10) -0.0022(8) 0.0007(8) -0.0091(8)
B2 0.0131(10) 0.0117(9) 0.0127(9) -0.0040(7) 0.0011(8) -0.0039(7)
B3 0.0145(10) 0.0107(9) 0.0122(9) -0.0018(7) -0.0003(8) -0.0044(7)
B4 0.0113(9) 0.0105(9) 0.0124(9) -0.0031(7) 0.0023(8) -0.0051(7)

loop_
_atom_type_symbol
_atom_type_description
_atom_type_scat_dispersion_real
_atom_type_scat_dispersion_imag
_atom_type_scat_source
H H 0.0000 0.0000 'International Tables Vol C Tables 4.2.6.8 and 6.1.1.4'
O O 0.0492 0.0322 'International Tables Vol C Tables 4.2.6.8 and 6.1.1.4'
K K 0.3868 1.0657 'International Tables Vol C Tables 4.2.6.8 and 6.1.1.4'
B B 0.0090 0.0039 'International Tables Vol C Tables 4.2.6.8 and 6.1.1.4'

loop_
_geom_angle_atom_site_label_1
_geom_angle_atom_site_label_2
_geom_angle_atom_site_label_3
_geom_angle_site_symmetry_1
_geom_angle_site_symmetry_3
_geom_angle
O3 K1 O5 . 2_567 124.63(4)
O3 K1 O4 . 2_567 83.56(4)
O5 K1 O4 2_567 2_567 52.02(4)
O3 K1 O2 . 2_566 102.87(5)
O5 K1 O2 2_567 2_566 127.95(5)
O4 K1 O2 2_567 2_566 167.06(5)
O3 K1 O7 . 1_545 91.40(4)
O5 K1 O7 2_567 1_545 87.71(4)
O4 K1 O7 2_567 1_545 121.96(4)
O2 K1 O7 2_566 1_545 69.61(4)
O3 K1 O9 . 1_455 72.91(4)
O5 K1 O9 2_567 1_455 117.88(4)
O4 K1 O9 2_567 1_455 77.28(4)
O2 K1 O9 2_566 1_455 93.72(4)
O7 K1 O9 1_545 1_455 154.34(4)
O3 K1 O10 . 1_455 149.75(4)
O5 K1 O10 2_567 1_455 74.23(4)
O4 K1 O10 2_567 1_455 94.59(4)
O2 K1 O10 2_566 1_455 74.14(4)
O7 K1 O10 1_545 1_455 114.49(4)
O9 K1 O10 1_455 1_455 77.23(4)
O3 K1 O6 . 1_455 108.12(4)
O5 K1 O6 2_567 1_455 75.04(4)
O4 K1 O6 2_567 1_455 55.28(4)
O2 K1 O6 2_566 1_455 111.80(4)
O7 K1 O6 1_545 1_455 159.03(4)
O9 K1 O6 1_455 1_455 44.97(3)
O10 K1 O6 1_455 1_455 49.71(4)
O3 K1 O4 . . 45.69(3)
O5 K1 O4 2_567 . 85.16(4)
O4 K1 O4 2_567 . 70.54(5)
O2 K1 O4 2_566 . 121.96(4)
O7 K1 O4 1_545 . 65.58(4)
O9 K1 O4 1_455 . 111.87(4)
O10 K1 O4 1_455 . 159.30(4)
O6 K1 O4 1_455 . 123.31(3)
O10 K2 O8 2_666 2_676 68.19(4)
O10 K2 O4 2_666 1_564 126.34(5)
O8 K2 O4 2_676 1_564 78.89(4)
O10 K2 O7 2_666 1_554 74.82(4)
O8 K2 O7 2_676 1_554 100.77(4)
O4 K2 O7 1_564 1_554 71.12(4)
O10 K2 O5 2_666 2_576 126.21(4)
O8 K2 O5 2_676 2_576 165.60(4)
O4 K2 O5 1_564 2_576 90.65(4)
O7 K2 O5 1_554 2_576 84.92(4)
O10 K2 O3 2_666 2_576 154.22(5)
O8 K2 O3 2_676 2_576 118.33(4)
O4 K2 O3 1_564 2_576 78.91(4)
O7 K2 O3 1_554 2_576 124.27(4)
O5 K2 O3 2_576 2_576 49.06(3)
O10 K2 O1 2_666 . 59.69(4)
O8 K2 O1 2_676 . 71.95(4)
O4 K2 O1 1_564 . 144.45(4)
O7 K2 O1 1_554 . 133.55(4)
O5 K2 O1 2_576 . 113.64(4)
O3 K2 O1 2_576 . 97.25(4)
O10 K2 O9 2_666 2_676 108.20(4)
O8 K2 O9 2_676 2_676 48.87(4)
O4 K2 O9 1_564 2_676 75.56(4)
O7 K2 O9 1_554 2_676 138.95(4)
O5 K2 O9 2_576 2_676 119.08(4)
O3 K2 O9 2_576 2_676 70.02(4)
O1 K2 O9 . 2_676 70.06(4)
O10 K2 O2 2_666 . 71.45(5)
O8 K2 O2 2_676 . 115.02(4)
O4 K2 O2 1_564 . 161.79(4)
O7 K2 O2 1_554 . 115.01(4)
O5 K2 O2 2_576 . 73.42(4)
O3 K2 O2 2_576 . 83.88(4)
O1 K2 O2 . . 43.80(4)
O9 K2 O2 2_676 . 104.13(4)
B1 O1 B4 . . 118.49(15)
B1 O1 K2 . . 106.22(11)
B4 O1 K2 . . 132.16(10)
B1 O2 K1 . 2_566 126.73(13)
B1 O2 K2 . . 90.06(12)
K1 O2 K2 2_566 . 81.83(4)
B1 O2 H2 . . 109(2)
K1 O2 H2 2_566 . 105(2)
K2 O2 H2 . . 149(2)
B1 O3 B2 . . 117.57(15)
B1 O3 K1 . . 121.32(11)
B2 O3 K1 . . 114.18(10)
B1 O3 K2 . 2_576 107.19(11)
B2 O3 K2 . 2_576 98.46(10)
K1 O3 K2 . 2_576 90.33(4)
B2 O4 K1 . 2_567 99.00(10)
B2 O4 K2 . 1_546 167.17(11)
K1 O4 K2 2_567 1_546 90.48(4)
B2 O4 K1 . . 91.71(10)
K1 O4 K1 2_567 . 109.46(4)
K2 O4 K1 1_546 . 76.91(3)
B2 O4 H4 . . 105(2)
K1 O4 H4 2_567 . 83(2)
K2 O4 H4 1_546 . 84(2)
K1 O4 H4 . . 158(2)
B3 O5 B2 . . 118.48(15)
B3 O5 K1 . 2_567 135.06(11)
B2 O5 K1 . 2_567 97.85(10)
B3 O5 K2 . 2_576 112.27(11)
B2 O5 K2 . 2_576 98.67(9)
K1 O5 K2 2_567 2_576 85.04(4)
B4 O6 B2 . . 111.10(13)
B4 O6 K1 . 1_655 95.42(10)
B2 O6 K1 . 1_655 153.42(10)
B3 O7 K1 . 1_565 122.95(11)
B3 O7 K2 . 1_556 132.83(12)
K1 O7 K2 1_565 1_556 83.18(4)
B3 O7 H7 . . 110(2)
K1 O7 H7 1_565 . 95(2)
K2 O7 H7 1_556 . 106(2)
B3 O8 B4 . . 118.94(14)
B3 O8 K2 . 2_676 111.12(11)
B4 O8 K2 . 2_676 97.89(10)
B4 O9 K1 . 1_655 108.04(10)
B4 O9 K2 . 2_676 92.77(10)
K1 O9 K2 1_655 2_676 84.16(4)
B4 O9 H9 . . 99.7(15)
K1 O9 H9 1_655 . 152.0(16)
K2 O9 H9 2_676 . 98.6(18)
K2 O10 K1 2_666 1_655 85.71(5)
K2 O10 H10A 2_666 . 155(2)
K1 O10 H10A 1_655 . 72(2)
K2 O10 H10B 2_666 . 85(2)
K1 O10 H10B 1_655 . 99(2)
H10A O10 H10B . . 108(2)
O1 B1 O3 . . 124.20(17)
O1 B1 O2 . . 116.26(18)
O3 B1 O2 . . 119.54(18)
O1 B1 K2 . . 52.28(9)
O3 B1 K2 . . 162.79(13)
O2 B1 K2 . . 66.91(11)
O1 B1 K2 . 2_576 123.52(12)
O3 B1 K2 . 2_576 51.40(9)
O2 B1 K2 . 2_576 95.47(12)
K2 B1 K2 . 2_576 114.13(6)
O4 B2 O6 . . 111.51(14)
O4 B2 O3 . . 108.42(14)
O6 B2 O3 . . 110.00(15)
O4 B2 O5 . . 110.66(15)
O6 B2 O5 . . 109.36(14)
O3 B2 O5 . . 106.78(14)
O4 B2 K1 . 2_567 55.65(9)
O6 B2 K1 . 2_567 133.31(11)
O3 B2 K1 . 2_567 116.64(12)
O5 B2 K1 . 2_567 55.37(8)
O4 B2 K2 . 2_576 103.66(11)
O6 B2 K2 . 2_576 144.84(11)
O3 B2 K2 . 2_576 56.29(8)
O5 B2 K2 . 2_576 55.77(8)
K1 B2 K2 2_567 2_576 68.57(4)
O5 B3 O8 . . 122.62(16)
O5 B3 O7 . . 118.18(18)
O8 B3 O7 . . 119.19(17)
O5 B3 K2 . 2_676 129.93(12)
O8 B3 K2 . 2_676 47.92(9)
O7 B3 K2 . 2_676 92.06(11)
O6 B4 O9 . . 111.38(14)
O6 B4 O1 . . 110.21(14)
O9 B4 O1 . . 109.12(15)
O6 B4 O8 . . 107.72(14)
O9 B4 O8 . . 109.87(14)
O1 B4 O8 . . 108.48(14)
O6 B4 K2 . 2_676 99.24(10)
O9 B4 K2 . 2_676 61.95(9)
O1 B4 K2 . 2_676 150.20(12)
O8 B4 K2 . 2_676 56.04(8)

loop_
_geom_bond_atom_site_label_1
_geom_bond_atom_site_label_2
_geom_bond_site_symmetry_2
_geom_bond_distance
K1 O3 . 2.7315(14)
K1 O5 2_567 2.7608(14)
K1 O4 2_567 2.7782(14)
K1 O2 2_566 2.8174(16)
K1 O7 1_545 2.8759(15)
K1 O9 1_455 2.9741(14)
K1 O10 1_455 3.0799(18)
K1 O6 1_455 3.2608(13)
K1 O4 . 3.2684(14)
K2 O10 2_666 2.7938(16)
K2 O8 2_676 2.8461(14)
K2 O4 1_564 2.8624(13)
K2 O7 1_554 2.8877(15)
K2 O5 2_576 2.8982(14)
K2 O3 2_576 2.9142(15)
K2 O1 . 2.9274(13)
K2 O9 2_676 3.0031(14)
K2 O2 . 3.2690(18)
O1 B1 . 1.356(3)
O1 B4 . 1.497(2)
O2 B1 . 1.390(2)
O2 K1 2_566 2.8174(16)
O2 H2 . 0.804(17)
O3 B1 . 1.361(3)
O3 B2 . 1.495(2)
O3 K2 2_576 2.9142(15)
O4 B2 . 1.441(2)
O4 K1 2_567 2.7783(14)
O4 K2 1_546 2.8624(13)
O4 H4 . 0.825(17)
O5 B3 . 1.363(2)
O5 B2 . 1.512(2)
O5 K1 2_567 2.7608(14)
O5 K2 2_576 2.8982(14)
O6 B4 . 1.451(2)
O6 B2 . 1.471(2)
O6 K1 1_655 3.2608(13)
O7 B3 . 1.383(2)
O7 K1 1_565 2.8759(15)
O7 K2 1_556 2.8877(15)
O7 H7 . 0.834(18)
O8 B3 . 1.372(3)
O8 B4 . 1.508(2)
O8 K2 2_676 2.8461(14)
O9 B4 . 1.453(2)
O9 K1 1_655 2.9741(14)
O9 K2 2_676 3.0031(14)
O9 H9 . 0.825(17)
O10 K2 2_666 2.7939(16)
O10 K1 1_655 3.0799(18)
O10 H10A . 0.856(17)
O10 H10B . 0.850(17)

loop_
_geom_hbond_atom_site_label_D
_geom_hbond_atom_site_label_H
_geom_hbond_atom_site_label_A
_geom_hbond_site_symmetry_A
_geom_hbond_distance_DH
_geom_hbond_distance_HA
_geom_hbond_distance_DA
_geom_hbond_angle_DHA
O9 H9 O8 2_676 0.825(17) 2.018(17) 2.8385(18) 173(2)
O4 H4 O6 2_667 0.825(17) 2.033(19) 2.8338(18) 164(3)
O2 H2 O9 1_455 0.804(17) 2.185(18) 2.957(2) 161(3)
O10 H10A O6 . 0.856(17) 1.817(17) 2.6704(18) 175(3)
O10 H10B O1 2_666 0.850(17) 2.10(2) 2.850(2) 146(3)
O7 H7 O10 1_565 0.834(18) 2.001(19) 2.823(2) 169(3)

loop_
_geom_torsion_atom_site_label_1
_geom_torsion_atom_site_label_2
_geom_torsion_atom_site_label_3
_geom_torsion_atom_site_label_4
_geom_torsion_site_symmetry_1
_geom_torsion_site_symmetry_4
_geom_torsion
B4 O1 B1 O3 . . 3.3(3)
K2 O1 B1 O3 . . -159.13(16)
B4 O1 B1 O2 . . -176.73(16)
K2 O1 B1 O2 . . 20.86(19)
B4 O1 B1 K2 . . 162.41(17)
B4 O1 B1 K2 . 2_576 66.24(18)
K2 O1 B1 K2 . 2_576 -96.17(11)
B2 O3 B1 O1 . . -1.4(3)
K1 O3 B1 O1 . . -150.56(14)
K2 O3 B1 O1 2_576 . 108.18(18)
B2 O3 B1 O2 . . 178.60(16)
K1 O3 B1 O2 . . 29.4(2)
K2 O3 B1 O2 2_576 . -71.82(19)
B2 O3 B1 K2 . . -73.6(5)
K1 O3 B1 K2 . . 137.3(4)
K2 O3 B1 K2 2_576 . 36.0(5)
B2 O3 B1 K2 . 2_576 -109.58(15)
K1 O3 B1 K2 . 2_576 101.26(11)
K1 O2 B1 O1 2_566 . 62.0(2)
K2 O2 B1 O1 . . -17.83(16)
K1 O2 B1 O3 2_566 . -118.01(17)
K2 O2 B1 O3 . . 162.16(16)
K1 O2 B1 K2 2_566 . 79.83(12)
K1 O2 B1 K2 2_566 2_576 -166.25(9)
K2 O2 B1 K2 . 2_576 113.93(5)
K1 O4 B2 O6 2_567 . 128.59(12)
K2 O4 B2 O6 1_546 . -94.2(5)
K1 O4 B2 O6 . . -121.41(13)
K1 O4 B2 O3 2_567 . -110.17(13)
K2 O4 B2 O3 1_546 . 27.0(6)
K1 O4 B2 O3 . . -0.16(13)
K1 O4 B2 O5 2_567 . 6.62(14)
K2 O4 B2 O5 1_546 . 143.8(5)
K1 O4 B2 O5 . . 116.63(12)
K2 O4 B2 K1 1_546 2_567 137.2(5)
K1 O4 B2 K1 . 2_567 110.00(6)
K1 O4 B2 K2 2_567 2_576 -51.57(8)
K2 O4 B2 K2 1_546 2_576 85.6(5)
K1 O4 B2 K2 . 2_576 58.43(6)
B4 O6 B2 O4 . . 178.63(13)
K1 O6 B2 O4 1_655 . -5.0(3)
B4 O6 B2 O3 . . 58.31(18)
K1 O6 B2 O3 1_655 . -125.31(19)
B4 O6 B2 O5 . . -58.66(18)
K1 O6 B2 O5 1_655 . 117.7(2)
B4 O6 B2 K1 . 2_567 -118.89(15)
K1 O6 B2 K1 1_655 2_567 57.5(3)
B4 O6 B2 K2 . 2_576 -1.1(3)
K1 O6 B2 K2 1_655 2_576 175.28(8)
B1 O3 B2 O4 . . -151.09(16)
K1 O3 B2 O4 . . 0.22(18)
K2 O3 B2 O4 2_576 . 94.41(13)
B1 O3 B2 O6 . . -28.9(2)
K1 O3 B2 O6 . . 122.39(12)
K2 O3 B2 O6 2_576 . -143.42(11)
B1 O3 B2 O5 . . 89.65(19)
K1 O3 B2 O5 . . -119.05(12)
K2 O3 B2 O5 2_576 . -24.85(14)
B1 O3 B2 K1 . 2_567 148.80(13)
K1 O3 B2 K1 . 2_567 -59.89(12)
K2 O3 B2 K1 2_576 2_567 34.30(10)
B1 O3 B2 K2 . 2_576 114.50(15)
K1 O3 B2 K2 . 2_576 -94.20(8)
B3 O5 B2 O4 . . 145.94(16)
K1 O5 B2 O4 2_567 . -6.65(15)
K2 O5 B2 O4 2_576 . -92.79(13)
B3 O5 B2 O6 . . 22.7(2)
K1 O5 B2 O6 2_567 . -129.86(12)
K2 O5 B2 O6 2_576 . 144.00(11)
B3 O5 B2 O3 . . -96.26(18)
K1 O5 B2 O3 2_567 . 111.15(12)
K2 O5 B2 O3 2_576 . 25.01(14)
B3 O5 B2 K1 . 2_567 152.59(16)
K2 O5 B2 K1 2_576 2_567 -86.14(5)
B3 O5 B2 K2 . 2_576 -121.27(15)
K1 O5 B2 K2 2_567 2_576 86.14(5)
B2 O5 B3 O8 . . 8.0(2)
K1 O5 B3 O8 2_567 . 147.81(13)
K2 O5 B3 O8 2_576 . -106.03(16)
B2 O5 B3 O7 . . -171.96(15)
K1 O5 B3 O7 2_567 . -32.2(2)
K2 O5 B3 O7 2_576 . 73.99(17)
B2 O5 B3 K2 . 2_676 -51.8(2)
K1 O5 B3 K2 2_567 2_676 87.94(18)
K2 O5 B3 K2 2_576 2_676 -165.90(8)
B4 O8 B3 O5 . . -4.2(2)
K2 O8 B3 O5 2_676 . -116.66(16)
B4 O8 B3 O7 . . 175.75(15)
K2 O8 B3 O7 2_676 . 63.32(18)
B4 O8 B3 K2 . 2_676 112.44(15)
K1 O7 B3 O5 1_565 . -77.59(19)
K2 O7 B3 O5 1_556 . 36.5(2)
K1 O7 B3 O8 1_565 . 102.43(17)
K2 O7 B3 O8 1_556 . -143.50(13)
K1 O7 B3 K2 1_565 2_676 144.00(8)
K2 O7 B3 K2 1_556 2_676 -101.93(13)
B2 O6 B4 O9 . . -177.72(14)
K1 O6 B4 O9 1_655 . 3.91(14)
B2 O6 B4 O1 . . -56.45(18)
K1 O6 B4 O1 1_655 . 125.17(12)
B2 O6 B4 O8 . . 61.73(17)
K1 O6 B4 O8 1_655 . -116.65(12)
B2 O6 B4 K2 . 2_676 118.90(12)
K1 O6 B4 K2 1_655 2_676 -59.48(6)
K1 O9 B4 O6 1_655 . -4.49(16)
K2 O9 B4 O6 2_676 . -89.24(13)
K1 O9 B4 O1 1_655 . -126.38(11)
K2 O9 B4 O1 2_676 . 148.87(11)
K1 O9 B4 O8 1_655 . 114.80(12)
K2 O9 B4 O8 2_676 . 30.05(13)
K1 O9 B4 K2 1_655 2_676 84.75(6)
B1 O1 B4 O6 . . 25.8(2)
K2 O1 B4 O6 . . -177.26(9)
B1 O1 B4 O9 . . 148.38(15)
K2 O1 B4 O9 . . -54.66(19)
B1 O1 B4 O8 . . -91.93(18)
K2 O1 B4 O8 . . 65.03(19)
B1 O1 B4 K2 . 2_676 -145.0(2)
K2 O1 B4 K2 . 2_676 12.0(3)
B3 O8 B4 O6 . . -30.2(2)
K2 O8 B4 O6 2_676 . 89.31(12)
B3 O8 B4 O9 . . -151.68(15)
K2 O8 B4 O9 2_676 . -32.19(14)
B3 O8 B4 O1 . . 89.11(18)
K2 O8 B4 O1 2_676 . -151.40(11)
B3 O8 B4 K2 . 2_676 -119.49(15)

_cod_database_fobs_code 1550543
